data_8000129
loop_
_publ_author_name
'Ono, Yuki'
'Furuta, Hiroyuki'

_publ_section_title
;
 2-Picolinoylpyrrole: A New Entry to Metal-complexing Agent
;
_journal_issue 7
_journal_name_full 'Chemistry Letters'
_journal_page_first 750
_journal_paper_doi 10.1246/cl.2006.750
_journal_volume 35
_journal_year 2006
_chemical_formula_moiety 'C20 H14 N4 O2 Pt'
_chemical_formula_sum 'C20 H14 N4 O2 Pt'
_chemical_formula_weight 537.44
_space_group_IT_number 14
_symmetry_cell_setting monoclinic
_symmetry_Int_Tables_number 14
_symmetry_space_group_name_Hall '-P 2ybc'
_symmetry_space_group_name_H-M 'P 1 21/c 1'
_atom_sites_solution_hydrogens geom
_atom_sites_solution_primary direct
_atom_sites_solution_secondary difmap
_audit_creation_method SHELXL-97
_cell_angle_alpha 90.00
_cell_angle_beta 99.353(2)
_cell_angle_gamma 90.00
_cell_formula_units_Z 2
_cell_length_a 7.7125(9)
_cell_length_b 13.6338(15)
_cell_length_c 8.2954(9)
_cell_measurement_reflns_used 1988
_cell_measurement_temperature 299(2)
_cell_measurement_theta_max 25.48
_cell_measurement_theta_min 2.68
_cell_volume 860.67(17)
_computing_cell_refinement 'Bruker SMART'
_computing_data_collection 'Bruker SMART'
_computing_data_reduction 'Bruker SAINT'
_computing_molecular_graphics 'Bruker SHELXTL'
_computing_publication_material 'Bruker SHELXTL'
_computing_structure_refinement 'SHELXL-97 (Sheldrick, 1997)'
_computing_structure_solution 'SHELXS-97 (Sheldrick, 1990)'
_diffrn_ambient_temperature 299(2)
_diffrn_detector_area_resol_mean 8.366
_diffrn_measured_fraction_theta_full 0.993
_diffrn_measured_fraction_theta_max 0.993
_diffrn_measurement_device_type 'CCD area detector'
_diffrn_measurement_method 'phi and omega scans'
_diffrn_radiation_monochromator graphite
_diffrn_radiation_source 'fine-focus sealed tube'
_diffrn_radiation_type MoK\a
_diffrn_radiation_wavelength 0.71073
_diffrn_reflns_av_R_equivalents 0.0347
_diffrn_reflns_av_sigmaI/netI 0.0430
_diffrn_reflns_limit_h_max 10
_diffrn_reflns_limit_h_min -9
_diffrn_reflns_limit_k_max 18
_diffrn_reflns_limit_k_min -18
_diffrn_reflns_limit_l_max 6
_diffrn_reflns_limit_l_min -10
_diffrn_reflns_number 5982
_diffrn_reflns_theta_full 28.31
_diffrn_reflns_theta_max 28.31
_diffrn_reflns_theta_min 2.68
_exptl_absorpt_coefficient_mu 8.176
_exptl_absorpt_correction_T_max 0.7915
_exptl_absorpt_correction_T_min 0.3940
_exptl_absorpt_correction_type empirical
_exptl_crystal_colour brown
_exptl_crystal_density_diffrn 2.074
_exptl_crystal_density_method 'not measured'
_exptl_crystal_description prism
_exptl_crystal_F_000 512
_exptl_crystal_size_max 0.14
_exptl_crystal_size_mid 0.09
_exptl_crystal_size_min 0.03
_refine_diff_density_max 1.145
_refine_diff_density_min -1.278
_refine_diff_density_rms 0.130
_refine_ls_extinction_method none
_refine_ls_goodness_of_fit_ref 1.036
_refine_ls_hydrogen_treatment constr
_refine_ls_matrix_type full
_refine_ls_number_parameters 124
_refine_ls_number_reflns 2123
_refine_ls_number_restraints 0
_refine_ls_restrained_S_all 1.036
_refine_ls_R_factor_all 0.0440
_refine_ls_R_factor_gt 0.0264
_refine_ls_shift/su_max 0.000
_refine_ls_shift/su_mean 0.000
_refine_ls_structure_factor_coef Fsqd
_refine_ls_weighting_details 'calc w=1/[\s^2^(Fo^2^)+(0.0285P)^2^+0.1532P] where P=(Fo^2^+2Fc^2^)/3'
_refine_ls_weighting_scheme calc
_refine_ls_wR_factor_gt 0.0628
_refine_ls_wR_factor_ref 0.0689
_reflns_number_gt 1472
_reflns_number_total 2123
_reflns_threshold_expression >2sigma(I)
_cod_data_source_file 35-750sup3.cif
_cod_data_source_block Pt
_cod_original_sg_symbol_H-M 'P 21/c'
_cod_database_code 8000129

loop_
_symmetry_equiv_pos_as_xyz
'x, y, z'
'-x, y+1/2, -z+1/2'
'-x, -y, -z'
'x, -y-1/2, z-1/2'

loop_
_atom_site_label
_atom_site_type_symbol
_atom_site_fract_x
_atom_site_fract_y
_atom_site_fract_z
_atom_site_U_iso_or_equiv
_atom_site_adp_type
_atom_site_occupancy
_atom_site_symmetry_multiplicity
_atom_site_calc_flag
_atom_site_refinement_flags
Pt1 Pt 0.5000 0.5000 0.0000 0.02547(9) Uani 1 2 d S
N1 N 0.5035(5) 0.6056(3) 0.1677(4) 0.0258(8) Uani 1 1 d .
N2 N 0.7217(5) 0.4377(3) 0.1188(5) 0.0271(8) Uani 1 1 d .
C5 C 0.8209(6) 0.3891(4) -0.1447(6) 0.0328(11) Uani 1 1 d .
C6 C 0.8507(6) 0.4039(3) 0.0373(6) 0.0308(10) Uani 1 1 d .
C2 C 0.5772(7) 0.7046(4) 0.3842(6) 0.0372(12) Uani 1 1 d .
H2 H 0.6449 0.7424 0.4640 0.045 Uiso 1 1 calc R
C9 C 0.9036(7) 0.3997(4) 0.3727(7) 0.0471(14) Uani 1 1 d .
H9 H 0.9168 0.3961 0.4860 0.057 Uiso 1 1 calc R
O1 O 0.9519(5) 0.3812(3) -0.2113(5) 0.0518(11) Uani 1 1 d .
C4 C 0.3511(6) 0.6312(3) 0.2277(6) 0.0315(10) Uani 1 1 d .
C10 C 0.7490(7) 0.4338(4) 0.2817(6) 0.0378(12) Uani 1 1 d .
H10 H 0.6600 0.4550 0.3366 0.045 Uiso 1 1 calc R
C1 C 0.6373(6) 0.6499(4) 0.2640(6) 0.0348(11) Uani 1 1 d .
H1 H 0.7546 0.6446 0.2517 0.042 Uiso 1 1 calc R
C8 C 1.0354(8) 0.3716(5) 0.2925(8) 0.0547(17) Uani 1 1 d .
H8 H 1.1424 0.3512 0.3513 0.066 Uiso 1 1 calc R
C3 C 0.3985(6) 0.6922(4) 0.3629(6) 0.0354(11) Uani 1 1 d .
H3 H 0.3225 0.7195 0.4269 0.042 Uiso 1 1 calc R
C7 C 1.0104(7) 0.3733(4) 0.1207(7) 0.0425(13) Uani 1 1 d .
H7 H 1.1000 0.3542 0.0648 0.051 Uiso 1 1 calc R

loop_
_atom_site_aniso_label
_atom_site_aniso_U_11
_atom_site_aniso_U_22
_atom_site_aniso_U_33
_atom_site_aniso_U_23
_atom_site_aniso_U_13
_atom_site_aniso_U_12
Pt1 0.02320(13) 0.02960(14) 0.02421(13) -0.00212(12) 0.00565(9) 0.00332(12)
N1 0.0263(18) 0.029(2) 0.0235(19) -0.0044(16) 0.0081(16) 0.0046(16)
N2 0.0260(18) 0.030(2) 0.025(2) 0.0000(16) 0.0046(16) 0.0064(16)
C5 0.030(2) 0.028(2) 0.041(3) -0.004(2) 0.008(2) 0.000(2)
C6 0.027(2) 0.025(2) 0.040(3) -0.001(2) 0.005(2) 0.0005(19)
C2 0.042(3) 0.038(3) 0.030(3) -0.009(2) -0.001(2) -0.001(2)
C9 0.050(3) 0.049(3) 0.038(3) 0.005(3) -0.007(3) 0.002(3)
O1 0.0299(19) 0.078(3) 0.051(3) -0.015(2) 0.0171(18) -0.001(2)
C4 0.030(2) 0.032(3) 0.034(3) -0.004(2) 0.010(2) 0.001(2)
C10 0.042(3) 0.042(3) 0.030(3) 0.001(2) 0.006(2) 0.001(2)
C1 0.030(2) 0.035(3) 0.038(3) 0.000(2) 0.003(2) 0.001(2)
C8 0.045(3) 0.055(4) 0.056(4) 0.003(3) -0.019(3) 0.017(3)
C3 0.035(3) 0.042(3) 0.031(3) -0.011(2) 0.010(2) 0.008(2)
C7 0.032(3) 0.043(3) 0.050(3) -0.002(3) 0.000(2) 0.008(2)

loop_
_atom_type_symbol
_atom_type_description
_atom_type_scat_dispersion_real
_atom_type_scat_dispersion_imag
_atom_type_scat_source
C C 0.0033 0.0016 'International Tables Vol C Tables 4.2.6.8 and 6.1.1.4'
H H 0.0000 0.0000 'International Tables Vol C Tables 4.2.6.8 and 6.1.1.4'
N N 0.0061 0.0033 'International Tables Vol C Tables 4.2.6.8 and 6.1.1.4'
O O 0.0106 0.0060 'International Tables Vol C Tables 4.2.6.8 and 6.1.1.4'
Pt Pt -1.7033 8.3905 'International Tables Vol C Tables 4.2.6.8 and 6.1.1.4'

loop_
_geom_angle_atom_site_label_1
_geom_angle_atom_site_label_2
_geom_angle_atom_site_label_3
_geom_angle
_geom_angle_site_symmetry_1
_geom_angle_site_symmetry_3
N1 Pt1 N1 180.0(2) . 3_665
N1 Pt1 N2 87.21(15) . 3_665
N1 Pt1 N2 92.79(15) 3_665 3_665
N1 Pt1 N2 92.79(15) . .
N1 Pt1 N2 87.21(15) 3_665 .
N2 Pt1 N2 180.00(19) 3_665 .
C1 N1 C4 106.6(4) . .
C1 N1 Pt1 131.4(3) . .
C4 N1 Pt1 120.8(3) . .
C10 N2 C6 118.6(4) . .
C10 N2 Pt1 119.6(3) . .
C6 N2 Pt1 121.8(3) . .
O1 C5 C4 122.4(5) . 3_665
O1 C5 C6 117.3(4) . .
C4 C5 C6 119.5(4) 3_665 .
N2 C6 C7 121.1(5) . .
N2 C6 C5 122.4(4) . .
C7 C6 C5 116.3(4) . .
C3 C2 C1 106.7(4) . .
C3 C2 H2 126.6 . .
C1 C2 H2 126.6 . .
C8 C9 C10 118.4(5) . .
C8 C9 H9 120.8 . .
C10 C9 H9 120.8 . .
N1 C4 C3 108.1(4) . .
N1 C4 C5 123.7(4) . 3_665
C3 C4 C5 127.4(4) . 3_665
N2 C10 C9 123.1(5) . .
N2 C10 H10 118.4 . .
C9 C10 H10 118.4 . .
N1 C1 C2 110.9(4) . .
N1 C1 H1 124.6 . .
C2 C1 H1 124.6 . .
C9 C8 C7 120.1(5) . .
C9 C8 H8 120.0 . .
C7 C8 H8 120.0 . .
C2 C3 C4 107.7(4) . .
C2 C3 H3 126.2 . .
C4 C3 H3 126.2 . .
C6 C7 C8 118.6(5) . .
C6 C7 H7 120.7 . .
C8 C7 H7 120.7 . .

loop_
_geom_bond_atom_site_label_1
_geom_bond_atom_site_label_2
_geom_bond_distance
_geom_bond_site_symmetry_2
Pt1 N1 1.999(4) .
Pt1 N1 1.999(4) 3_665
Pt1 N2 2.017(4) 3_665
Pt1 N2 2.017(4) .
N1 C1 1.342(6) .
N1 C4 1.394(5) .
N2 C10 1.335(6) .
N2 C6 1.371(5) .
C5 O1 1.232(6) .
C5 C4 1.419(6) 3_665
C5 C6 1.503(7) .
C6 C7 1.376(6) .
C2 C3 1.371(6) .
C2 C1 1.384(6) .
C2 H2 0.9300 .
C9 C8 1.357(8) .
C9 C10 1.383(7) .
C9 H9 0.9300 .
C4 C3 1.396(6) .
C4 C5 1.419(6) 3_665
C10 H10 0.9300 .
C1 H1 0.9300 .
C8 C7 1.407(9) .
C8 H8 0.9300 .
C3 H3 0.9300 .
C7 H7 0.9300 .
